data_1564709
loop_
_publ_author_name
'Yang, Miao'
'Qiu, Fenglei'
'M. El-Sayed, El-Sayed'
'Wang, Wenjing'
'du, shunfu'
'Su, Kongzhao'
'Yuan, Daqiang'

_publ_section_title
;
 Water-Stable Hydrazone-Linked Porous Organic Cages
;
_journal_name_full 'Chemical Science'
_journal_paper_doi 10.1039/D1SC04531H
_journal_year 2021
_chemical_formula_sum 'C136 H194 N24 O32'
_chemical_formula_weight 2677.14
_space_group_crystal_system triclinic
_space_group_IT_number 2
_space_group_name_Hall '-P 1'
_space_group_name_H-M_alt 'P -1'
_atom_sites_solution_hydrogens mixed
_audit_creation_method SHELXL-2018/3
_audit_update_record
;
2021-07-18 deposited with the CCDC.	2021-09-23 downloaded from the CCDC.
;
_cell_angle_alpha 114.995(5)
_cell_angle_beta 95.009(4)
_cell_angle_gamma 112.025(5)
_cell_formula_units_Z 1
_cell_length_a 15.5943(8)
_cell_length_b 18.0748(9)
_cell_length_c 19.3687(8)
_cell_measurement_reflns_used 8188
_cell_measurement_temperature 150(2)
_cell_measurement_theta_max 72.0320
_cell_measurement_theta_min 4.7250
_cell_volume 4386.3(5)
_computing_structure_refinement 'SHELXL-2018/3 (Sheldrick, 2018)'
_computing_structure_solution 'SHELXT 2018/2 (Sheldrick, 2018)'
_diffrn_ambient_temperature 150(2)
_diffrn_detector_area_resol_mean 10.5594
_diffrn_measured_fraction_theta_full 0.986
_diffrn_measured_fraction_theta_max 0.955
_diffrn_measurement_device_type 'SuperNova (Cu) X-ray Source'
_diffrn_measurement_method '\w scans'
_diffrn_radiation_type CuK\a
_diffrn_radiation_wavelength 1.54184
_diffrn_reflns_av_R_equivalents 0.0545
_diffrn_reflns_av_unetI/netI 0.0580
_diffrn_reflns_Laue_measured_fraction_full 0.986
_diffrn_reflns_Laue_measured_fraction_max 0.955
_diffrn_reflns_limit_h_max 19
_diffrn_reflns_limit_h_min -18
_diffrn_reflns_limit_k_max 22
_diffrn_reflns_limit_k_min -17
_diffrn_reflns_limit_l_max 23
_diffrn_reflns_limit_l_min -23
_diffrn_reflns_number 28900
_diffrn_reflns_point_group_measured_fraction_full 0.986
_diffrn_reflns_point_group_measured_fraction_max 0.955
_diffrn_reflns_theta_full 67.684
_diffrn_reflns_theta_max 72.302
_diffrn_reflns_theta_min 3.816
_diffrn_source 'micro-focus sealed X-ray tube'
_exptl_absorpt_coefficient_mu 0.598
_exptl_absorpt_correction_T_max 1.00000
_exptl_absorpt_correction_T_min 0.35041
_exptl_absorpt_correction_type multi-scan
_exptl_crystal_colour Colourless
_exptl_crystal_density_diffrn 1.013
_exptl_crystal_description Block
_exptl_crystal_F_000 1434
_exptl_crystal_size_max 0.18
_exptl_crystal_size_mid 0.17
_exptl_crystal_size_min 0.15
_refine_diff_density_max 2.043
_refine_diff_density_min -0.769
_refine_diff_density_rms 0.135
_refine_ls_extinction_method none
_refine_ls_goodness_of_fit_ref 1.264
_refine_ls_hydrogen_treatment constr
_refine_ls_matrix_type full
_refine_ls_number_parameters 880
_refine_ls_number_reflns 16575
_refine_ls_number_restraints 0
_refine_ls_restrained_S_all 1.264
_refine_ls_R_factor_all 0.1243
_refine_ls_R_factor_gt 0.1067
_refine_ls_shift/su_max 0.003
_refine_ls_shift/su_mean 0.000
_refine_ls_structure_factor_coef Fsqd
_refine_ls_weighting_details 'w=1/[\s^2^(Fo^2^)+(0.2000P)^2^] where P=(Fo^2^+2Fc^2^)/3'
_refine_ls_weighting_scheme calc
_refine_ls_wR_factor_gt 0.3005
_refine_ls_wR_factor_ref 0.3326
_reflns_Friedel_coverage 0.000
_reflns_number_gt 12674
_reflns_number_total 16575
_reflns_threshold_expression 'I > 2\s(I)'
_cod_data_source_file d1sc04531h2.cif
_cod_data_source_block HPOC-102
_cod_original_cell_volume 4386.3(4)
_cod_database_code 1564709
_shelx_shelxl_version_number 2018/3
_shelx_space_group_comment
;
The symmetry employed for this shelxl refinement is uniquely defined
by the following loop, which should always be used as a source of
symmetry information in preference to the above space-group names.
They are only intended as comments.
;

loop_
_space_group_symop_operation_xyz
'x, y, z'
'-x, -y, -z'

loop_
_atom_site_label
_atom_site_type_symbol
_atom_site_fract_x
_atom_site_fract_y
_atom_site_fract_z
_atom_site_U_iso_or_equiv
_atom_site_adp_type
_atom_site_occupancy
_atom_site_site_symmetry_order
_atom_site_calc_flag
_atom_site_refinement_flags_posn
_atom_site_refinement_flags_adp
_atom_site_refinement_flags_occupancy
_atom_site_disorder_assembly
_atom_site_disorder_group
O5 O 0.30180(15) 0.50177(14) 0.78728(12) 0.0292(4) Uani 1 1 d . . . . .
H5AA H 0.259544 0.451556 0.746277 0.035 Uiso 1 1 d R U . . .
O7 O 0.69762(16) 0.41490(14) 0.78139(13) 0.0326(5) Uani 1 1 d . . . . .
H7AA H 0.703667 0.376407 0.739364 0.039 Uiso 1 1 d R U . . .
O3A O 0.42935(16) 0.08074(15) 0.19796(13) 0.0322(5) Uani 1 1 d . . . . .
H3AA H 0.467295 0.085367 0.236209 0.039 Uiso 1 1 d R U . . .
O1 O 0.02712(16) 0.17063(16) 0.20908(14) 0.0344(5) Uani 1 1 d . . . . .
H1AA H 0.013955 0.165429 0.249503 0.041 Uiso 1 1 d R U . . .
O6 O 0.51031(16) 0.36420(15) 0.77941(13) 0.0353(5) Uani 1 1 d . . . . .
H6AA H 0.562917 0.364702 0.797682 0.042 Uiso 1 1 d R U . . .
O2 O 0.25329(16) 0.05432(16) 0.21689(13) 0.0340(5) Uani 1 1 d . . . . .
H2AA H 0.293683 0.035495 0.198230 0.041 Uiso 1 1 d R U . . .
O13 O -0.27223(18) -0.18987(16) 0.05707(13) 0.0384(5) Uani 1 1 d . . . . .
O11 O -0.07076(18) 0.15387(17) 0.38609(15) 0.0390(5) Uani 1 1 d . . . . .
O4 O 0.68390(16) 0.34329(16) 0.21550(15) 0.0384(5) Uani 1 1 d . . . . .
H4AA H 0.708494 0.382092 0.199431 0.046 Uiso 1 1 d R U . . .
O8 O 0.94209(18) 0.66319(16) 0.77268(14) 0.0401(5) Uani 1 1 d . . . . .
H8AA H 0.979933 0.720589 0.791885 0.048 Uiso 1 1 d R U . . .
O12 O 0.06920(18) 0.27344(16) 0.59658(15) 0.0412(6) Uani 1 1 d . . . . .
O17 O 0.27853(19) 0.12591(18) 0.60633(15) 0.0439(6) Uani 1 1 d . . . . .
O18 O 0.1018(2) -0.03283(19) 0.36683(16) 0.0469(6) Uani 1 1 d . . . . .
O10 O 0.54354(19) 0.05606(18) 0.36001(15) 0.0438(6) Uani 1 1 d . . . . .
N3 N 0.19289(19) 0.24345(17) 0.62414(15) 0.0314(5) Uani 1 1 d . . . . .
H3 H 0.213271 0.202678 0.610413 0.038 Uiso 1 1 calc R U . . .
N4 N 0.25362(19) 0.33195(17) 0.68461(14) 0.0298(5) Uani 1 1 d . . . . .
O9 O 0.6856(2) 0.20494(18) 0.58506(16) 0.0522(7) Uani 1 1 d . . . . .
N2 N 0.04891(19) 0.11148(19) 0.37795(15) 0.0305(5) Uani 1 1 d . . . . .
H2 H 0.086083 0.096551 0.398750 0.037 Uiso 1 1 calc R U . . .
N5 N 0.59494(19) 0.16542(18) 0.29689(15) 0.0303(5) Uani 1 1 d . . . . .
N6 N 0.6611(2) 0.16993(19) 0.35134(16) 0.0321(5) Uani 1 1 d . . . . .
H6 H 0.720763 0.210050 0.368287 0.039 Uiso 1 1 calc R U . . .
N8 N 0.7806(2) 0.39251(19) 0.67044(16) 0.0345(6) Uani 1 1 d . . . . .
N1 N 0.0612(2) 0.1240(2) 0.31299(15) 0.0332(6) Uani 1 1 d . . . . .
N13 N 0.3968(2) 0.0988(2) 0.55652(18) 0.0415(6) Uani 1 1 d . . . . .
N7 N 0.7958(2) 0.3405(2) 0.60139(16) 0.0367(6) Uani 1 1 d . . . . .
H7 H 0.836412 0.367147 0.581970 0.044 Uiso 1 1 calc R U . . .
C46 C 0.1026(2) 0.2200(2) 0.58645(16) 0.0286(6) Uani 1 1 d . . . . .
C19 C 0.5432(2) 0.59501(19) 0.91470(16) 0.0254(5) Uani 1 1 d . . . . .
H19 H 0.589195 0.649921 0.958299 0.030 Uiso 1 1 calc R U . . .
C1 C 0.1429(2) 0.1134(2) 0.21362(17) 0.0280(6) Uani 1 1 d . . . . .
C4 C 0.1800(2) 0.12710(19) 0.08176(16) 0.0255(6) Uani 1 1 d . . . . .
H4 H 0.193761 0.133095 0.038102 0.031 Uiso 1 1 calc R U . . .
C6 C 0.2100(2) 0.0868(2) 0.18007(17) 0.0269(6) Uani 1 1 d . . . . .
C45 C 0.3373(2) 0.3447(2) 0.71569(17) 0.0291(6) Uani 1 1 d . . . . .
H45 H 0.353813 0.297002 0.694297 0.035 Uiso 1 1 calc R U . . .
C15 C 0.3878(2) 0.5080(2) 0.81860(16) 0.0259(6) Uani 1 1 d . . . . .
N14 N 0.1705(3) -0.1255(2) 0.30863(18) 0.0453(7) Uani 1 1 d . . . . .
C49 C -0.0231(2) 0.12337(19) 0.40784(16) 0.0263(6) Uani 1 1 d . . . . .
C20 C 0.6629(2) 0.52991(19) 0.91687(16) 0.0259(6) Uani 1 1 d . . . . .
H20 H 0.652584 0.467373 0.901160 0.031 Uiso 1 1 calc R U . . .
C3 C 0.1135(2) 0.15513(19) 0.11259(16) 0.0249(5) Uani 1 1 d . . . . .
C16 C 0.4074(2) 0.43208(19) 0.78365(16) 0.0262(6) Uani 1 1 d . . . . .
C25 C 0.8673(2) 0.69738(19) 0.87948(16) 0.0249(5) Uani 1 1 d . . . . .
C21 C 0.7385(2) 0.56704(19) 0.87980(16) 0.0252(5) Uani 1 1 d . . . . .
C5 C 0.2271(2) 0.09067(19) 0.11215(17) 0.0254(5) Uani 1 1 d . . . . .
C14 C 0.4550(2) 0.59003(19) 0.88512(16) 0.0259(6) Uani 1 1 d . . . . .
C2 C 0.0940(2) 0.1454(2) 0.17845(17) 0.0283(6) Uani 1 1 d . . . . .
C47 C 0.0440(2) 0.11680(19) 0.53085(16) 0.0266(6) Uani 1 1 d . . . . .
H47A H 0.085274 0.093326 0.504015 0.032 Uiso 1 1 calc R U . . .
H47B H 0.022306 0.087213 0.562109 0.032 Uiso 1 1 calc R U . . .
C18 C 0.5659(2) 0.52196(19) 0.88234(16) 0.0255(5) Uani 1 1 d . . . . .
C48 C -0.0431(2) 0.0927(2) 0.46899(16) 0.0261(6) Uani 1 1 d . . . . .
H48A H -0.081938 0.026552 0.440758 0.031 Uiso 1 1 calc R U . . .
H48B H -0.082014 0.119055 0.496743 0.031 Uiso 1 1 calc R U . . .
C26 C 0.7963(2) 0.66083(19) 0.91067(15) 0.0232(5) Uani 1 1 d . . . . .
H26 H 0.786655 0.701368 0.954777 0.028 Uiso 1 1 calc R U . . .
C31 C 0.9331(2) 0.80096(19) 0.91920(16) 0.0251(6) Uani 1 1 d . . . . .
H31 H 0.992394 0.808875 0.903231 0.030 Uiso 1 1 calc R U . . .
C24 C 0.8768(2) 0.6360(2) 0.81052(17) 0.0291(6) Uani 1 1 d . . . . .
C9 C 0.4352(2) 0.19634(19) 0.08299(16) 0.0256(6) Uani 1 1 d . . . . .
H9 H 0.393272 0.191336 0.042208 0.031 Uiso 1 1 calc R U . . .
C7 C 0.2963(2) 0.05770(19) 0.07373(16) 0.0260(6) Uani 1 1 d . . . . .
H7A H 0.295339 0.010331 0.086322 0.031 Uiso 1 1 calc R U . . .
C40 C 0.4323(2) 0.67084(19) 0.92129(17) 0.0259(6) Uani 1 1 d . . . . .
H40 H 0.361656 0.645722 0.906474 0.031 Uiso 1 1 calc R U . . .
C10 C 0.5302(2) 0.26626(19) 0.11389(17) 0.0257(6) Uani 1 1 d . . . . .
C13 C 0.4625(2) 0.1432(2) 0.17184(17) 0.0275(6) Uani 1 1 d . . . . .
C22 C 0.7527(2) 0.5074(2) 0.81251(17) 0.0264(6) Uani 1 1 d . . . . .
C17 C 0.4965(2) 0.4405(2) 0.81581(16) 0.0273(6) Uani 1 1 d . . . . .
C50 C 0.1266(2) 0.1067(2) 0.28442(18) 0.0304(6) Uani 1 1 d . . . . .
H50 H 0.163917 0.089665 0.308769 0.036 Uiso 1 1 calc R U . . .
C8 C 0.3999(2) 0.13369(19) 0.11000(17) 0.0261(6) Uani 1 1 d . . . . .
C35 C 0.6969(2) 0.58373(19) 1.00845(16) 0.0260(6) Uani 1 1 d . . . . .
H35A H 0.709114 0.646544 1.026036 0.031 Uiso 1 1 calc R U . . .
H35B H 0.645064 0.557277 1.027976 0.031 Uiso 1 1 calc R U . . .
C34 C 0.7877(2) 0.5845(2) 1.04561(18) 0.0305(6) Uani 1 1 d . . . . .
H34 H 0.838458 0.608202 1.023191 0.037 Uiso 1 1 calc R U . . .
C12 C 0.5579(2) 0.2142(2) 0.20769(17) 0.0277(6) Uani 1 1 d . . . . .
C30 C 0.9631(2) 0.8474(2) 1.01077(17) 0.0274(6) Uani 1 1 d . . . . .
H30A H 1.008544 0.911485 1.032368 0.033 Uiso 1 1 calc R U . . .
H30B H 0.906373 0.845241 1.028488 0.033 Uiso 1 1 calc R U . . .
C23 C 0.8199(2) 0.5404(2) 0.77584(17) 0.0289(6) Uani 1 1 d . . . . .
C51 C 0.6249(2) 0.2229(2) 0.27105(18) 0.0296(6) Uani 1 1 d . . . . .
H51 H 0.688285 0.269257 0.292671 0.036 Uiso 1 1 calc R U . . .
C11 C 0.5897(2) 0.2759(2) 0.17809(18) 0.0277(6) Uani 1 1 d . . . . .
C29 C 1.0094(2) 0.8044(2) 1.04502(17) 0.0290(6) Uani 1 1 d . . . . .
H29 H 0.963579 0.739345 1.021689 0.035 Uiso 1 1 calc R U . . .
C39 C 0.4696(2) 0.7240(2) 1.01372(17) 0.0284(6) Uani 1 1 d . . . . .
H39A H 0.445846 0.680501 1.032702 0.034 Uiso 1 1 calc R U . . .
H39B H 0.539621 0.751040 1.029680 0.034 Uiso 1 1 calc R U . . .
C56 C 0.8311(2) 0.4798(2) 0.70314(18) 0.0337(7) Uani 1 1 d . . . . .
H56 H 0.875298 0.504306 0.679967 0.040 Uiso 1 1 calc R U . . .
C71 C 0.3100(3) 0.0954(2) 0.5505(2) 0.0399(7) Uani 1 1 d . . . . .
H71 H 0.269291 0.067317 0.499449 0.048 Uiso 1 1 calc R U . . .
C38 C 0.4401(2) 0.8003(2) 1.0551(2) 0.0359(7) Uani 1 1 d . . . . .
H38 H 0.459261 0.841159 1.032367 0.043 Uiso 1 1 calc R U . . .
C52 C 0.6291(2) 0.1084(2) 0.37806(17) 0.0317(6) Uani 1 1 d . . . . .
C55 C 0.7472(2) 0.2474(2) 0.56352(17) 0.0325(6) Uani 1 1 d . . . . .
C44 C 0.2616(2) 0.0110(2) -0.01824(17) 0.0318(6) Uani 1 1 d . . . . .
H44A H 0.197146 -0.039329 -0.036908 0.038 Uiso 1 1 calc R U . . .
H44B H 0.256193 0.055058 -0.032157 0.038 Uiso 1 1 calc R U . . .
N9 N -0.2368(3) -0.1470(3) 0.18864(19) 0.0649(11) Uani 1 1 d . . . . .
C74 C 0.1645(3) -0.0468(3) 0.3381(2) 0.0408(7) Uani 1 1 d . . . . .
H74 H 0.212445 0.001875 0.336678 0.049 Uiso 1 1 calc R U . . .
C54 C 0.7845(3) 0.2038(3) 0.49530(18) 0.0400(8) Uani 1 1 d . . . . .
H54A H 0.839294 0.198185 0.515961 0.048 Uiso 1 1 calc R U . . .
H54B H 0.807061 0.243920 0.472845 0.048 Uiso 1 1 calc R U . . .
C27 C 1.0277(3) 0.8490(3) 1.1350(2) 0.0424(8) Uani 1 1 d . . . . .
H27A H 1.077680 0.911113 1.159783 0.064 Uiso 1 1 calc R U . . .
H27B H 1.047645 0.815346 1.154409 0.064 Uiso 1 1 calc R U . . .
H27C H 0.969381 0.848590 1.147535 0.064 Uiso 1 1 calc R U . . .
N11 N 1.0821(3) 0.5414(3) 0.7497(3) 0.0644(10) Uani 1 1 d . . . . .
C32 C 0.8230(3) 0.6483(2) 1.1353(2) 0.0414(8) Uani 1 1 d . . . . .
H32A H 0.773717 0.627406 1.158539 0.062 Uiso 1 1 calc R U . . .
H32B H 0.837099 0.709333 1.146522 0.062 Uiso 1 1 calc R U . . .
H32C H 0.880516 0.648237 1.157519 0.062 Uiso 1 1 calc R U . . .
C33 C 0.7723(3) 0.4883(2) 1.0270(2) 0.0418(8) Uani 1 1 d . . . . .
H33A H 0.828743 0.492897 1.056300 0.063 Uiso 1 1 calc R U . . .
H33B H 0.761333 0.451514 0.970983 0.063 Uiso 1 1 calc R U . . .
H33C H 0.717250 0.460396 1.042112 0.063 Uiso 1 1 calc R U . . .
C53 C 0.7087(3) 0.1098(2) 0.42962(18) 0.0391(8) Uani 1 1 d . . . . .
H53A H 0.741229 0.080274 0.395525 0.047 Uiso 1 1 calc R U . . .
H53B H 0.679355 0.073186 0.453867 0.047 Uiso 1 1 calc R U . . .
H53 H 0.711254 0.056254 0.421644 0.047 Uiso 1 1 calc R U . . .
C28 C 1.1030(3) 0.8101(3) 1.0247(2) 0.0417(8) Uani 1 1 d . . . . .
H28A H 1.088959 0.772273 0.968365 0.063 Uiso 1 1 calc R U . . .
H28B H 1.133258 0.789079 1.052587 0.063 Uiso 1 1 calc R U . . .
H28C H 1.145816 0.872520 1.040357 0.063 Uiso 1 1 calc R U . . .
C57 C -0.2229(3) -0.1389(3) 0.1251(2) 0.0508(9) Uani 1 1 d . . . . .
H57 H -0.168172 -0.087261 0.134378 0.061 Uiso 1 1 calc R U . . .
C70 C 0.4653(3) 0.1402(3) 0.6335(3) 0.0503(9) Uani 1 1 d . . . . .
H70A H 0.447648 0.180144 0.674021 0.075 Uiso 1 1 calc R U . . .
H70B H 0.529043 0.174867 0.632903 0.075 Uiso 1 1 calc R U . . .
H70C H 0.464594 0.092955 0.644517 0.075 Uiso 1 1 calc R U . . .
C36 C 0.4938(4) 0.8564(3) 1.1437(2) 0.0615(12) Uani 1 1 d . . . . .
H36A H 0.474231 0.903246 1.169367 0.092 Uiso 1 1 calc R U . . .
H36B H 0.562152 0.884277 1.151077 0.092 Uiso 1 1 calc R U . . .
H36C H 0.478753 0.816910 1.166689 0.092 Uiso 1 1 calc R U . . .
C37 C 0.3321(3) 0.7642(3) 1.0437(3) 0.0551(10) Uani 1 1 d . . . . .
H37A H 0.311695 0.723802 1.065512 0.083 Uiso 1 1 calc R U . . .
H37B H 0.298376 0.731269 0.987924 0.083 Uiso 1 1 calc R U . . .
H37C H 0.317880 0.814623 1.070560 0.083 Uiso 1 1 calc R U . . .
C69 C 0.4247(4) 0.0579(4) 0.4862(3) 0.0634(12) Uani 1 1 d . . . . .
H69A H 0.429515 0.004897 0.482070 0.095 Uiso 1 1 calc R U . . .
H69B H 0.486138 0.101667 0.489841 0.095 Uiso 1 1 calc R U . . .
H69C H 0.376871 0.040069 0.439919 0.095 Uiso 1 1 calc R U . . .
C72 C 0.2464(4) -0.1365(4) 0.2749(3) 0.0647(12) Uani 1 1 d . . . . .
H72A H 0.285794 -0.081855 0.273673 0.097 Uiso 1 1 calc R U . . .
H72B H 0.218513 -0.187716 0.221662 0.097 Uiso 1 1 calc R U . . .
H72C H 0.285617 -0.147428 0.306815 0.097 Uiso 1 1 calc R U . . .
C73 C 0.0967(4) -0.2059(3) 0.3058(3) 0.0587(11) Uani 1 1 d . . . . .
H73A H 0.058826 -0.187902 0.339833 0.088 Uiso 1 1 d R U . . .
H73B H 0.127038 -0.234780 0.323572 0.088 Uiso 1 1 d R U . . .
H73C H 0.055588 -0.248306 0.252105 0.088 Uiso 1 1 d R U . . .
C43 C 0.3239(3) -0.0260(3) -0.0632(3) 0.0541(10) Uani 1 1 d . . . . .
H43 H 0.387369 0.026000 -0.047096 0.065 Uiso 1 1 calc R U . . .
C58 C -0.3236(3) -0.2245(3) 0.1809(3) 0.0548(10) Uani 1 1 d . . . . .
H58A H -0.365593 -0.259196 0.127387 0.082 Uiso 1 1 calc R U . . .
H58B H -0.357025 -0.201419 0.217271 0.082 Uiso 1 1 calc R U . . .
H58C H -0.304478 -0.263391 0.193093 0.082 Uiso 1 1 calc R U . . .
O15 O 1.0792(4) 0.5729(4) 0.6494(3) 0.1075(16) Uani 1 1 d . . . . .
C63 C 1.0447(5) 0.4480(4) 0.7220(5) 0.111(3) Uani 1 1 d . . . . .
H63A H 0.986484 0.415835 0.678878 0.167 Uiso 1 1 calc R U . . .
H63B H 1.030441 0.435640 0.764385 0.167 Uiso 1 1 calc R U . . .
H63C H 1.091234 0.427714 0.703643 0.167 Uiso 1 1 calc R U . . .
C41 C 0.2793(5) -0.0685(5) -0.1536(3) 0.0826(18) Uani 1 1 d . . . . .
H41A H 0.227066 -0.128797 -0.174071 0.124 Uiso 1 1 calc R U . . .
H41B H 0.327900 -0.072491 -0.180230 0.124 Uiso 1 1 calc R U . . .
H41C H 0.255373 -0.030650 -0.162778 0.124 Uiso 1 1 calc R U . . .
C64 C 1.1103(5) 0.5974(5) 0.8322(5) 0.103(3) Uani 1 1 d . . . . .
H64A H 1.054132 0.587070 0.850873 0.154 Uiso 1 1 calc R U . . .
H64B H 1.143072 0.660534 0.845524 0.154 Uiso 1 1 calc R U . . .
H64C H 1.153034 0.583047 0.857072 0.154 Uiso 1 1 calc R U . . .
C42 C 0.3392(6) -0.0930(5) -0.0443(4) 0.0822(17) Uani 1 1 d . . . . .
H42A H 0.372581 -0.063009 0.011320 0.123 Uiso 1 1 calc R U . . .
H42B H 0.377038 -0.116074 -0.075453 0.123 Uiso 1 1 calc R U . . .
H42C H 0.277660 -0.143002 -0.056513 0.123 Uiso 1 1 calc R U . . .
C59 C -0.1695(6) -0.0900(5) 0.2665(3) 0.109(3) Uani 1 1 d . . . . .
H59A H -0.149605 -0.126476 0.281813 0.163 Uiso 1 1 calc R U . . .
H59B H -0.199608 -0.062217 0.303636 0.163 Uiso 1 1 calc R U . . .
H59C H -0.114009 -0.043010 0.266322 0.163 Uiso 1 1 calc R U . . .
C65 C 1.0991(4) 0.6003(6) 0.7194(5) 0.0882(18) Uani 1 1 d . . . . .
H65 H 1.126748 0.663123 0.754381 0.106 Uiso 1 1 calc R U . . .

loop_
_atom_site_aniso_label
_atom_site_aniso_U_11
_atom_site_aniso_U_22
_atom_site_aniso_U_33
_atom_site_aniso_U_23
_atom_site_aniso_U_13
_atom_site_aniso_U_12
O5 0.0301(10) 0.0237(10) 0.0293(10) 0.0121(8) 0.0035(8) 0.0101(8)
O7 0.0373(11) 0.0203(10) 0.0340(11) 0.0097(8) 0.0154(9) 0.0104(9)
O3A 0.0337(10) 0.0329(11) 0.0392(11) 0.0268(9) 0.0115(9) 0.0134(9)
O1 0.0412(11) 0.0441(13) 0.0409(11) 0.0322(10) 0.0249(10) 0.0255(10)
O6 0.0343(11) 0.0228(10) 0.0391(11) 0.0072(9) 0.0055(9) 0.0142(9)
O2 0.0390(11) 0.0431(13) 0.0412(11) 0.0325(10) 0.0182(9) 0.0242(10)
O13 0.0447(12) 0.0355(12) 0.0312(11) 0.0189(10) 0.0077(9) 0.0125(10)
O11 0.0453(12) 0.0452(13) 0.0484(13) 0.0343(11) 0.0187(10) 0.0274(11)
O4 0.0305(11) 0.0323(12) 0.0507(13) 0.0283(10) 0.0015(9) 0.0060(9)
O8 0.0506(13) 0.0296(11) 0.0373(11) 0.0175(9) 0.0260(10) 0.0116(10)
O12 0.0410(12) 0.0288(12) 0.0470(13) 0.0131(10) 0.0062(10) 0.0173(10)
O17 0.0524(14) 0.0454(14) 0.0420(13) 0.0201(11) 0.0183(11) 0.0306(12)
O18 0.0568(15) 0.0467(15) 0.0488(14) 0.0289(12) 0.0230(12) 0.0269(12)
O10 0.0499(14) 0.0418(14) 0.0467(13) 0.0297(11) 0.0175(11) 0.0179(12)
N3 0.0349(13) 0.0211(12) 0.0276(12) 0.0050(10) 0.0032(10) 0.0122(10)
N4 0.0333(13) 0.0222(12) 0.0227(11) 0.0080(9) 0.0041(9) 0.0064(10)
O9 0.083(2) 0.0326(13) 0.0418(13) 0.0195(11) 0.0327(14) 0.0230(13)
N2 0.0362(13) 0.0392(14) 0.0301(12) 0.0256(11) 0.0153(10) 0.0195(11)
N5 0.0333(12) 0.0314(13) 0.0297(12) 0.0173(10) 0.0096(10) 0.0155(11)
N6 0.0346(13) 0.0302(13) 0.0340(12) 0.0205(11) 0.0052(10) 0.0126(11)
N8 0.0435(14) 0.0293(14) 0.0295(12) 0.0122(11) 0.0169(11) 0.0166(12)
N1 0.0386(13) 0.0400(15) 0.0311(12) 0.0248(11) 0.0163(11) 0.0177(12)
N13 0.0518(17) 0.0399(16) 0.0469(16) 0.0270(13) 0.0208(13) 0.0268(14)
N7 0.0449(15) 0.0339(14) 0.0308(13) 0.0149(11) 0.0204(11) 0.0166(12)
C46 0.0329(14) 0.0274(15) 0.0235(12) 0.0118(11) 0.0082(11) 0.0127(12)
C19 0.0292(13) 0.0185(13) 0.0263(12) 0.0117(10) 0.0099(10) 0.0077(11)
C1 0.0324(14) 0.0264(14) 0.0287(13) 0.0176(11) 0.0110(11) 0.0114(12)
C4 0.0303(13) 0.0198(13) 0.0268(13) 0.0142(11) 0.0089(11) 0.0083(11)
C6 0.0291(13) 0.0246(14) 0.0307(13) 0.0188(11) 0.0080(11) 0.0101(11)
C45 0.0349(15) 0.0243(14) 0.0277(13) 0.0125(12) 0.0112(12) 0.0131(12)
C15 0.0286(13) 0.0254(14) 0.0263(13) 0.0159(11) 0.0105(11) 0.0106(11)
N14 0.0587(18) 0.0485(18) 0.0404(15) 0.0278(14) 0.0163(14) 0.0286(15)
C49 0.0264(13) 0.0221(13) 0.0258(13) 0.0117(11) 0.0070(10) 0.0069(11)
C20 0.0319(14) 0.0205(13) 0.0252(13) 0.0119(11) 0.0096(11) 0.0109(11)
C3 0.0283(13) 0.0212(13) 0.0250(12) 0.0142(11) 0.0087(10) 0.0077(11)
C16 0.0308(14) 0.0192(13) 0.0246(12) 0.0103(11) 0.0089(11) 0.0080(11)
C25 0.0268(13) 0.0224(14) 0.0259(13) 0.0141(11) 0.0069(10) 0.0094(11)
C21 0.0271(13) 0.0216(13) 0.0268(13) 0.0127(11) 0.0068(10) 0.0104(11)
C5 0.0263(13) 0.0184(13) 0.0299(13) 0.0143(11) 0.0081(11) 0.0058(10)
C14 0.0308(13) 0.0217(13) 0.0250(12) 0.0143(11) 0.0094(11) 0.0082(11)
C2 0.0311(14) 0.0299(15) 0.0308(14) 0.0199(12) 0.0128(11) 0.0140(12)
C47 0.0335(14) 0.0225(14) 0.0260(12) 0.0136(11) 0.0095(11) 0.0129(12)
C18 0.0289(13) 0.0228(13) 0.0243(12) 0.0140(11) 0.0099(10) 0.0083(11)
C48 0.0288(13) 0.0251(14) 0.0257(13) 0.0145(11) 0.0098(11) 0.0107(11)
C26 0.0270(12) 0.0197(13) 0.0221(12) 0.0099(10) 0.0066(10) 0.0104(11)
C31 0.0286(13) 0.0213(13) 0.0279(13) 0.0152(11) 0.0101(11) 0.0098(11)
C24 0.0328(14) 0.0256(15) 0.0280(13) 0.0153(12) 0.0102(11) 0.0097(12)
C9 0.0299(13) 0.0227(13) 0.0273(13) 0.0143(11) 0.0098(11) 0.0123(11)
C7 0.0310(14) 0.0197(13) 0.0298(13) 0.0155(11) 0.0099(11) 0.0098(11)
C40 0.0267(13) 0.0224(13) 0.0304(13) 0.0160(11) 0.0097(11) 0.0092(11)
C10 0.0295(13) 0.0219(13) 0.0304(13) 0.0149(11) 0.0121(11) 0.0131(11)
C13 0.0334(14) 0.0236(14) 0.0318(14) 0.0173(11) 0.0130(11) 0.0141(12)
C22 0.0269(13) 0.0226(14) 0.0285(13) 0.0122(11) 0.0084(11) 0.0105(11)
C17 0.0322(14) 0.0212(14) 0.0254(13) 0.0108(11) 0.0108(11) 0.0093(11)
C50 0.0349(15) 0.0298(15) 0.0349(15) 0.0225(12) 0.0131(12) 0.0146(12)
C8 0.0289(13) 0.0221(13) 0.0317(14) 0.0155(11) 0.0107(11) 0.0128(11)
C35 0.0308(13) 0.0208(13) 0.0258(13) 0.0136(11) 0.0099(11) 0.0084(11)
C34 0.0322(14) 0.0268(15) 0.0340(15) 0.0198(12) 0.0109(12) 0.0090(12)
C12 0.0302(14) 0.0275(14) 0.0308(14) 0.0177(12) 0.0102(11) 0.0142(12)
C30 0.0299(13) 0.0221(13) 0.0301(14) 0.0159(11) 0.0083(11) 0.0085(11)
C23 0.0330(14) 0.0261(15) 0.0257(13) 0.0123(11) 0.0089(11) 0.0121(12)
C51 0.0297(14) 0.0288(15) 0.0353(14) 0.0192(12) 0.0092(12) 0.0142(12)
C11 0.0245(13) 0.0230(14) 0.0353(14) 0.0164(12) 0.0072(11) 0.0086(11)
C29 0.0316(14) 0.0210(13) 0.0325(14) 0.0169(11) 0.0048(11) 0.0068(11)
C39 0.0324(14) 0.0253(14) 0.0277(13) 0.0135(11) 0.0104(11) 0.0126(12)
C56 0.0378(16) 0.0285(16) 0.0292(14) 0.0116(12) 0.0116(12) 0.0124(13)
C71 0.055(2) 0.0360(18) 0.0372(16) 0.0195(14) 0.0149(15) 0.0266(16)
C38 0.0402(16) 0.0311(16) 0.0386(16) 0.0174(13) 0.0161(13) 0.0169(14)
C52 0.0471(18) 0.0262(15) 0.0234(13) 0.0102(11) 0.0106(12) 0.0204(14)
C55 0.0447(17) 0.0298(16) 0.0266(13) 0.0126(12) 0.0112(12) 0.0219(14)
C44 0.0379(15) 0.0252(14) 0.0286(14) 0.0123(12) 0.0089(12) 0.0121(13)
N9 0.070(2) 0.068(2) 0.0259(14) 0.0116(15) 0.0102(15) 0.0164(19)
C74 0.0502(19) 0.0382(18) 0.0376(16) 0.0210(14) 0.0129(15) 0.0210(16)
C54 0.0488(18) 0.051(2) 0.0261(14) 0.0153(14) 0.0105(13) 0.0329(17)
C27 0.0471(18) 0.0384(18) 0.0368(17) 0.0228(14) 0.0039(14) 0.0118(15)
N11 0.0497(19) 0.090(3) 0.084(3) 0.063(3) 0.0276(19) 0.035(2)
C32 0.0438(18) 0.0371(18) 0.0345(16) 0.0195(14) 0.0043(14) 0.0094(15)
C33 0.0459(18) 0.0346(18) 0.0492(19) 0.0265(15) 0.0079(15) 0.0172(15)
C53 0.065(2) 0.0363(17) 0.0261(14) 0.0135(13) 0.0113(14) 0.0358(17)
C28 0.0389(17) 0.0428(19) 0.0481(18) 0.0265(16) 0.0085(14) 0.0193(15)
C57 0.060(2) 0.040(2) 0.046(2) 0.0171(17) 0.0183(18) 0.0201(18)
C70 0.047(2) 0.046(2) 0.058(2) 0.0241(18) 0.0145(17) 0.0238(17)
C36 0.078(3) 0.052(2) 0.042(2) 0.0049(18) 0.016(2) 0.039(2)
C37 0.051(2) 0.044(2) 0.074(3) 0.0228(19) 0.029(2) 0.0293(18)
C69 0.080(3) 0.080(3) 0.061(3) 0.041(2) 0.041(2) 0.053(3)
C72 0.078(3) 0.072(3) 0.060(2) 0.031(2) 0.029(2) 0.049(3)
C73 0.085(3) 0.040(2) 0.052(2) 0.0249(18) 0.017(2) 0.027(2)
C43 0.064(2) 0.052(2) 0.051(2) 0.0220(18) 0.0238(19) 0.034(2)
C58 0.062(2) 0.051(2) 0.051(2) 0.0302(19) 0.0206(19) 0.019(2)
O15 0.119(4) 0.095(3) 0.081(3) 0.031(3) 0.023(3) 0.039(3)
C63 0.077(4) 0.059(3) 0.130(6) -0.010(3) -0.021(4) 0.044(3)
C41 0.128(5) 0.092(4) 0.048(2) 0.026(3) 0.036(3) 0.078(4)
C64 0.079(4) 0.068(4) 0.117(5) 0.010(4) 0.042(4) 0.030(3)
C42 0.131(5) 0.091(4) 0.082(3) 0.054(3) 0.061(4) 0.085(4)
C59 0.106(5) 0.096(5) 0.039(2) 0.016(3) 0.002(3) -0.010(4)
C65 0.060(3) 0.118(5) 0.105(5) 0.073(4) 0.025(3) 0.036(3)

loop_
_atom_type_symbol
_atom_type_description
_atom_type_scat_dispersion_real
_atom_type_scat_dispersion_imag
_atom_type_scat_source
C C 0.0181 0.0091 'International Tables Vol C Tables 4.2.6.8 and 6.1.1.4'
H H 0.0000 0.0000 'International Tables Vol C Tables 4.2.6.8 and 6.1.1.4'
N N 0.0311 0.0180 'International Tables Vol C Tables 4.2.6.8 and 6.1.1.4'
O O 0.0492 0.0322 'International Tables Vol C Tables 4.2.6.8 and 6.1.1.4'

loop_
_geom_angle_atom_site_label_1
_geom_angle_atom_site_label_2
_geom_angle_atom_site_label_3
_geom_angle
_geom_angle_site_symmetry_1
_geom_angle_site_symmetry_3
_geom_angle_publ_flag
C46 N3 N4 121.2(3) . . ?
C45 N4 N3 114.7(3) . . ?
C49 N2 N1 118.3(2) . . ?
C51 N5 N6 117.9(3) . . ?
N5 N6 C52 117.6(3) . . ?
C56 N8 N7 116.3(3) . . ?
C50 N1 N2 115.6(3) . . ?
C71 N13 C69 120.8(4) . . ?
C71 N13 C70 121.3(3) . . ?
C69 N13 C70 117.9(3) . . ?
C55 N7 N8 120.5(3) . . ?
O12 C46 N3 124.8(3) . . ?
O12 C46 C47 123.0(3) . . ?
N3 C46 C47 112.1(3) . . ?
C14 C19 C18 123.6(3) . . ?
C2 C1 C6 119.2(3) . . ?
C2 C1 C50 122.0(3) . . ?
C6 C1 C50 118.8(3) . . ?
C3 C4 C5 124.1(3) . . ?
O2 C6 C5 123.2(3) . . ?
O2 C6 C1 115.7(2) . . ?
C5 C6 C1 121.1(3) . . ?
N4 C45 C16 121.7(3) . . ?
O5 C15 C14 118.7(3) . . ?
O5 C15 C16 120.1(3) . . ?
C14 C15 C16 121.2(3) . . ?
C74 N14 C72 122.5(4) . . ?
C74 N14 C73 120.7(4) . . ?
C72 N14 C73 116.8(4) . . ?
O11 C49 N2 123.2(3) . . ?
O11 C49 C48 121.7(3) . . ?
N2 C49 C48 115.1(2) . . ?
C21 C20 C18 111.0(2) . . ?
C21 C20 C35 113.1(2) . . ?
C18 C20 C35 112.5(2) . . ?
C4 C3 C2 116.8(3) . . ?
C4 C3 C31 122.9(2) . 2_666 ?
C2 C3 C31 120.3(3) . 2_666 ?
C17 C16 C15 119.1(3) . . ?
C17 C16 C45 118.6(3) . . ?
C15 C16 C45 122.3(3) . . ?
C26 C25 C24 117.3(3) . . ?
C26 C25 C31 121.6(2) . . ?
C24 C25 C31 121.1(3) . . ?
C26 C21 C22 117.1(3) . . ?
C26 C21 C20 122.3(2) . . ?
C22 C21 C20 120.6(3) . . ?
C6 C5 C4 117.4(3) . . ?
C6 C5 C7 121.0(3) . . ?
C4 C5 C7 121.6(2) . . ?
C15 C14 C19 117.4(3) . . ?
C15 C14 C40 120.1(3) . . ?
C19 C14 C40 122.5(2) . . ?
O1 C2 C1 120.6(3) . . ?
O1 C2 C3 118.1(3) . . ?
C1 C2 C3 121.3(3) . . ?
C48 C47 C46 112.3(2) . . ?
C19 C18 C17 117.4(3) . . ?
C19 C18 C20 122.0(2) . . ?
C17 C18 C20 120.6(3) . . ?
C49 C48 C47 116.9(2) . . ?
C25 C26 C21 124.0(3) . . ?
C3 C31 C25 110.3(2) 2_666 . ?
C3 C31 C30 113.1(2) 2_666 . ?
C25 C31 C30 112.4(2) . . ?
O8 C24 C25 123.2(3) . . ?
O8 C24 C23 115.4(3) . . ?
C25 C24 C23 121.4(3) . . ?
C8 C9 C10 123.5(3) . . ?
C8 C7 C5 111.7(2) . . ?
C8 C7 C44 113.2(2) . . ?
C5 C7 C44 112.0(2) . . ?
C14 C40 C10 111.0(2) . 2_666 ?
C14 C40 C39 112.2(2) . . ?
C10 C40 C39 112.0(2) 2_666 . ?
C11 C10 C9 117.1(3) . . ?
C11 C10 C40 121.1(3) . 2_666 ?
C9 C10 C40 121.8(3) . 2_666 ?
O3A C13 C8 118.2(3) . . ?
O3A C13 C12 120.0(3) . . ?
C8 C13 C12 121.8(3) . . ?
O7 C22 C21 118.4(3) . . ?
O7 C22 C23 120.2(3) . . ?
C21 C22 C23 121.4(3) . . ?
O6 C17 C16 116.0(2) . . ?
O6 C17 C18 122.7(3) . . ?
C16 C17 C18 121.3(3) . . ?
N1 C50 C1 120.4(3) . . ?
C13 C8 C9 117.6(3) . . ?
C13 C8 C7 120.7(3) . . ?
C9 C8 C7 121.7(3) . . ?
C34 C35 C20 114.2(2) . . ?
C32 C34 C35 110.7(3) . . ?
C32 C34 C33 109.9(3) . . ?
C35 C34 C33 112.4(3) . . ?
C13 C12 C11 118.2(3) . . ?
C13 C12 C51 122.0(3) . . ?
C11 C12 C51 119.7(3) . . ?
C29 C30 C31 114.6(2) . . ?
C22 C23 C24 118.6(3) . . ?
C22 C23 C56 122.2(3) . . ?
C24 C23 C56 119.1(3) . . ?
N5 C51 C12 119.0(3) . . ?
O4 C11 C10 123.1(3) . . ?
O4 C11 C12 115.2(3) . . ?
C10 C11 C12 121.7(3) . . ?
C28 C29 C27 110.0(3) . . ?
C28 C29 C30 112.5(3) . . ?
C27 C29 C30 110.6(3) . . ?
C38 C39 C40 115.3(3) . . ?
N8 C56 C23 120.5(3) . . ?
O17 C71 N13 125.9(3) . . ?
C37 C38 C36 109.4(3) . . ?
C37 C38 C39 113.1(3) . . ?
C36 C38 C39 109.9(3) . . ?
O10 C52 N6 122.2(3) . . ?
O10 C52 C53 123.6(3) . . ?
N6 C52 C53 114.2(3) . . ?
O9 C55 N7 123.6(3) . . ?
O9 C55 C54 124.5(3) . . ?
N7 C55 C54 111.7(3) . . ?
C43 C44 C7 116.8(3) . . ?
C57 N9 C59 125.3(5) . . ?
C57 N9 C58 120.3(3) . . ?
C59 N9 C58 114.2(4) . . ?
O18 C74 N14 126.0(4) . . ?
C55 C54 C53 113.3(3) . . ?
C65 N11 C63 138.8(7) . . ?
C65 N11 C64 105.1(6) . . ?
C63 N11 C64 116.1(6) . . ?
C52 C53 C54 116.0(3) . . ?
O13 C57 N9 128.0(4) . . ?
C42 C43 C44 112.5(4) . . ?
C42 C43 C41 111.4(4) . . ?
C44 C43 C41 109.7(4) . . ?
O15 C65 N11 121.6(8) . . ?

loop_
_geom_bond_atom_site_label_1
_geom_bond_atom_site_label_2
_geom_bond_distance
_geom_bond_site_symmetry_2
_geom_bond_publ_flag
O5 C15 1.367(4) . ?
O7 C22 1.369(4) . ?
O3A C13 1.374(4) . ?
O1 C2 1.373(4) . ?
O6 C17 1.368(4) . ?
O2 C6 1.371(3) . ?
O13 C57 1.201(5) . ?
O11 C49 1.218(4) . ?
O4 C11 1.376(4) . ?
O8 C24 1.368(4) . ?
O12 C46 1.215(4) . ?
O17 C71 1.227(4) . ?
O18 C74 1.220(5) . ?
O10 C52 1.221(4) . ?
N3 C46 1.345(4) . ?
N3 N4 1.384(4) . ?
N4 C45 1.280(4) . ?
O9 C55 1.214(4) . ?
N2 C49 1.353(4) . ?
N2 N1 1.386(3) . ?
N5 C51 1.291(4) . ?
N5 N6 1.362(4) . ?
N6 C52 1.367(4) . ?
N8 C56 1.284(4) . ?
N8 N7 1.375(4) . ?
N1 C50 1.278(4) . ?
N13 C71 1.324(5) . ?
N13 C69 1.443(5) . ?
N13 C70 1.450(5) . ?
N7 C55 1.360(4) . ?
C46 C47 1.525(4) . ?
C19 C14 1.397(4) . ?
C19 C18 1.398(4) . ?
C1 C2 1.397(4) . ?
C1 C6 1.406(4) . ?
C1 C50 1.463(4) . ?
C4 C3 1.391(4) . ?
C4 C5 1.391(4) . ?
C6 C5 1.390(4) . ?
C45 C16 1.455(4) . ?
C15 C14 1.393(4) . ?
C15 C16 1.413(4) . ?
N14 C74 1.335(5) . ?
N14 C72 1.439(6) . ?
N14 C73 1.452(6) . ?
C49 C48 1.516(4) . ?
C20 C21 1.522(4) . ?
C20 C18 1.528(4) . ?
C20 C35 1.538(4) . ?
C3 C2 1.402(4) . ?
C3 C31 1.517(4) 2_666 ?
C16 C17 1.398(4) . ?
C25 C26 1.391(4) . ?
C25 C24 1.393(4) . ?
C25 C31 1.534(4) . ?
C21 C26 1.395(4) . ?
C21 C22 1.397(4) . ?
C5 C7 1.523(4) . ?
C14 C40 1.522(4) . ?
C47 C48 1.517(4) . ?
C18 C17 1.400(4) . ?
C31 C30 1.540(4) . ?
C24 C23 1.411(4) . ?
C9 C8 1.394(4) . ?
C9 C10 1.397(4) . ?
C7 C8 1.521(4) . ?
C7 C44 1.548(4) . ?
C40 C10 1.524(4) 2_666 ?
C40 C39 1.553(4) . ?
C10 C11 1.390(4) . ?
C13 C8 1.383(4) . ?
C13 C12 1.406(4) . ?
C22 C23 1.407(4) . ?
C35 C34 1.524(4) . ?
C34 C32 1.522(4) . ?
C34 C33 1.534(5) . ?
C12 C11 1.412(4) . ?
C12 C51 1.452(4) . ?
C30 C29 1.530(4) . ?
C23 C56 1.448(4) . ?
C29 C28 1.523(5) . ?
C29 C27 1.524(4) . ?
C39 C38 1.537(4) . ?
C38 C37 1.516(5) . ?
C38 C36 1.522(5) . ?
C52 C53 1.510(4) . ?
C55 C54 1.517(4) . ?
C44 C43 1.514(5) . ?
N9 C57 1.326(6) . ?
N9 C59 1.426(6) . ?
N9 C58 1.478(6) . ?
C54 C53 1.519(5) . ?
N11 C65 1.376(8) . ?
N11 C63 1.385(8) . ?
N11 C64 1.397(9) . ?
C43 C42 1.496(7) . ?
C43 C41 1.546(7) . ?
O15 C65 1.194(8) . ?
